data_4302759
loop_
_publ_author_name
'Tori Z. Forbes'
'Slavi C. Sevov'

_publ_contact_author_address
;Department of Chemistry
University of Notre Dame
Notre Dame, IN 46556
;
_publ_contact_author_email ssevov@nd.edu
_publ_contact_author_name 'Slavi C. Sevov'
_publ_section_title
;
Metal-Organic Frameworks with Direct Transition Metal-Sulfonate
Interactions and Charge-Assisted Hydrogen Bonds
;
_journal_name_full 'Inorganic Chemistry'
_journal_page_first 6873
_journal_page_last 6878
_journal_paper_doi 10.1021/ic9007922
_journal_volume 48
_journal_year 2009
_chemical_formula_moiety 'C22 H22 Mn N8 O6 S2'
_chemical_formula_sum 'C22 H22 Mn N8 O6 S2'
_chemical_formula_weight 613.56
_chemical_name_common (Mn(Im)4)15NDS
_chemical_name_systematic
; 
 manganese tetraimidazole 1,5-napthalenedisulfonate hydrate 
;
_space_group_IT_number 2
_symmetry_cell_setting triclinic
_symmetry_space_group_name_Hall '-P 1'
_symmetry_space_group_name_H-M 'P -1'
_atom_sites_solution_hydrogens geom
_atom_sites_solution_primary direct
_atom_sites_solution_secondary difmap
_audit_creation_method SHELXL-97
_cell_angle_alpha 60.31(3)
_cell_angle_beta 86.79(3)
_cell_angle_gamma 74.06(3)
_cell_formula_units_Z 1
_cell_length_a 8.2113(16)
_cell_length_b 9.802(2)
_cell_length_c 9.862(2)
_cell_measurement_reflns_used 135
_cell_measurement_temperature 107(2)
_cell_measurement_theta_max 58
_cell_measurement_theta_min 2.5
_cell_volume 660.0(3)
_computing_cell_refinement 'APEX II (Bruker, 2007)'
_computing_data_collection 'APEX II (Bruker, 2007)'
_computing_data_reduction 'APEX II (Bruker, 2007)'
_computing_molecular_graphics 'Crystalmaker 1.3.1'
_computing_structure_refinement 'SHELXL-97 (Sheldrick, 1997)'
_computing_structure_solution 'SHELXS-97 (Sheldrick, 1990)'
_diffrn_ambient_temperature 107(2)
_diffrn_detector_area_resol_mean 'not measured'
_diffrn_measured_fraction_theta_full 0.844
_diffrn_measured_fraction_theta_max 0.844
_diffrn_measurement_device_type 'Bruker APEX II Diffractometer'
_diffrn_measurement_method \w
_diffrn_radiation_monochromator graphite
_diffrn_radiation_source 'fine-focus sealed tube'
_diffrn_radiation_type MoK\a
_diffrn_radiation_wavelength 0.71073
_diffrn_reflns_av_R_equivalents 0.0411
_diffrn_reflns_av_sigmaI/netI 0.0416
_diffrn_reflns_limit_h_max 12
_diffrn_reflns_limit_h_min -13
_diffrn_reflns_limit_k_max 15
_diffrn_reflns_limit_k_min -16
_diffrn_reflns_limit_l_max 16
_diffrn_reflns_limit_l_min -16
_diffrn_reflns_number 20805
_diffrn_reflns_theta_full 37.87
_diffrn_reflns_theta_max 37.87
_diffrn_reflns_theta_min 2.39
_diffrn_standards_decay_% 'not measured'
_diffrn_standards_interval_count 'not measured'
_diffrn_standards_interval_time 'not measured'
_diffrn_standards_number 'not measured'
_exptl_absorpt_coefficient_mu 0.713
_exptl_absorpt_correction_T_max 0.62790
_exptl_absorpt_correction_T_min 0.53349
_exptl_absorpt_correction_type psi-scan
_exptl_absorpt_process_details 'SADABS correction'
_exptl_crystal_colour clear
_exptl_crystal_density_diffrn 1.544
_exptl_crystal_density_method 'not measured'
_exptl_crystal_description blocky
_exptl_crystal_F_000 315
_exptl_crystal_size_max 0.620
_exptl_crystal_size_mid 0.550
_exptl_crystal_size_min 0.480
_refine_diff_density_max 1.162
_refine_diff_density_min -0.999
_refine_diff_density_rms 0.084
_refine_ls_extinction_method none
_refine_ls_goodness_of_fit_ref 1.122
_refine_ls_hydrogen_treatment mixed
_refine_ls_matrix_type full
_refine_ls_number_parameters 211
_refine_ls_number_reflns 5998
_refine_ls_number_restraints 11
_refine_ls_restrained_S_all 1.122
_refine_ls_R_factor_all 0.0530
_refine_ls_R_factor_gt 0.0389
_refine_ls_shift/su_max 0.001
_refine_ls_shift/su_mean 0.000
_refine_ls_structure_factor_coef Fsqd
_refine_ls_weighting_details 'calc w=1/[\s^2^(Fo^2^)+(0.0600P)^2^+0.0418P] where P=(Fo^2^+2Fc^2^)/3'
_refine_ls_weighting_scheme calc
_refine_ls_wR_factor_gt 0.1096
_refine_ls_wR_factor_ref 0.1143
_reflns_number_gt 4676
_reflns_number_total 5998
_reflns_threshold_expression >2sigma(I)
_cod_data_source_file ic9007922_si_002_4.cif
_cod_data_source_block compound3
_cod_original_cell_volume 660.0(2)
_cod_database_code 4302759

loop_
_symmetry_equiv_pos_as_xyz
'x, y, z'
'-x, -y, -z'

loop_
_atom_site_label
_atom_site_type_symbol
_atom_site_fract_x
_atom_site_fract_y
_atom_site_fract_z
_atom_site_U_iso_or_equiv
_atom_site_adp_type
_atom_site_occupancy
_atom_site_symmetry_multiplicity
_atom_site_calc_flag
_atom_site_refinement_flags
_atom_site_disorder_assembly
_atom_site_disorder_group
Mn1 Mn 0.5000 0.5000 0.5000 0.01332(7) Uani 1 2 d S . .
S1 S 0.24621(4) 0.91700(4) 0.31696(3) 0.01279(7) Uani 1 1 d . . .
O1 O 0.18793(13) 0.93939(12) 0.44827(10) 0.01876(19) Uani 1 1 d . . .
O2 O 0.32284(13) 0.74585(11) 0.36337(11) 0.0198(2) Uani 1 1 d . . .
O3 O 0.35611(13) 1.01844(12) 0.22648(11) 0.0208(2) Uani 1 1 d . . .
N1 N 0.31662(15) 0.40387(14) 0.43695(13) 0.0186(2) Uani 1 1 d . . .
N2 N 0.62540(15) 0.53961(14) 0.28156(12) 0.0186(2) Uani 1 1 d . . .
N3 N 0.19217(17) 0.24485(16) 0.41087(15) 0.0232(2) Uani 1 1 d D . .
N4 N 0.69427(18) 0.67695(17) 0.04196(14) 0.0276(3) Uani 1 1 d D . .
C1 C 0.06290(16) 0.98291(15) 0.18898(13) 0.0131(2) Uani 1 1 d . . .
C2 C 0.07609(16) 0.97343(15) 0.04822(12) 0.0128(2) Uani 1 1 d . . .
C3 C -0.09147(17) 1.04264(17) 0.22972(14) 0.0169(2) Uani 1 1 d D . .
C4 C -0.24085(18) 1.09331(19) 0.13360(15) 0.0210(3) Uani 1 1 d D . .
C5 C 0.23440(18) 0.91420(17) 0.00158(14) 0.0180(2) Uani 1 1 d D . .
C6 C 0.65289(19) 0.67841(18) 0.17522(17) 0.0234(3) Uani 1 1 d D . .
C7 C 0.6521(2) 0.44324(19) 0.21222(16) 0.0243(3) Uani 1 1 d D . .
C8 C 0.6938(2) 0.5276(2) 0.06368(17) 0.0299(3) Uani 1 1 d D . .
C9 C 0.3299(2) 0.25558(19) 0.4652(2) 0.0311(4) Uani 1 1 d D . .
C10 C 0.0856(3) 0.3961(3) 0.3382(4) 0.0724(10) Uani 1 1 d D . .
C11 C 0.1627(3) 0.4930(3) 0.3555(4) 0.0678(9) Uani 1 1 d D . .
H3 H -0.096(3) 1.048(3) 0.321(2) 0.050 Uiso 1 1 d D . .
H5 H 0.337(2) 0.880(3) 0.058(2) 0.050 Uiso 1 1 d D . .
H4 H -0.351(2) 1.133(3) 0.162(3) 0.050 Uiso 1 1 d D . .
H6 H 0.647(3) 0.772(2) 0.188(3) 0.050 Uiso 1 1 d D . .
H7 H 0.638(3) 0.337(2) 0.266(3) 0.050 Uiso 1 1 d D . .
H8 H 0.720(3) 0.499(3) -0.014(2) 0.050 Uiso 1 1 d D . .
H9 H 0.429(2) 0.167(2) 0.508(3) 0.050 Uiso 1 1 d D . .
H10 H -0.015(2) 0.430(3) 0.273(2) 0.050 Uiso 1 1 d D . .
H11 H 0.132(3) 0.607(2) 0.301(3) 0.050 Uiso 1 1 d D . .
H1 H 0.177(3) 0.154(2) 0.424(3) 0.050 Uiso 1 1 d D . .
H2 H 0.703(3) 0.763(2) -0.044(2) 0.050 Uiso 1 1 d D . .

loop_
_atom_site_aniso_label
_atom_site_aniso_U_11
_atom_site_aniso_U_22
_atom_site_aniso_U_33
_atom_site_aniso_U_23
_atom_site_aniso_U_13
_atom_site_aniso_U_12
Mn1 0.01413(14) 0.01119(12) 0.01406(11) -0.00601(9) -0.00164(8) -0.00279(10)
S1 0.01519(15) 0.01115(13) 0.01127(11) -0.00552(10) -0.00202(9) -0.00220(11)
O1 0.0238(5) 0.0208(5) 0.0140(4) -0.0111(3) -0.0009(3) -0.0044(4)
O2 0.0234(5) 0.0119(4) 0.0196(4) -0.0074(3) -0.0075(3) 0.0022(4)
O3 0.0201(5) 0.0222(5) 0.0180(4) -0.0063(4) -0.0003(3) -0.0100(4)
N1 0.0180(6) 0.0179(5) 0.0218(5) -0.0107(4) -0.0014(4) -0.0056(4)
N2 0.0187(6) 0.0172(5) 0.0179(4) -0.0076(4) 0.0007(4) -0.0041(4)
N3 0.0251(7) 0.0210(6) 0.0281(5) -0.0141(5) -0.0019(5) -0.0091(5)
N4 0.0251(7) 0.0264(7) 0.0198(5) -0.0030(5) 0.0038(5) -0.0080(5)
C1 0.0148(6) 0.0128(5) 0.0114(4) -0.0061(4) -0.0009(4) -0.0028(4)
C2 0.0126(5) 0.0133(5) 0.0121(4) -0.0069(4) 0.0000(4) -0.0018(4)
C3 0.0170(6) 0.0216(6) 0.0144(4) -0.0115(4) 0.0015(4) -0.0037(5)
C4 0.0139(6) 0.0310(7) 0.0206(5) -0.0174(5) 0.0017(4) -0.0011(5)
C5 0.0136(6) 0.0241(6) 0.0178(5) -0.0136(5) -0.0008(4) -0.0008(5)
C6 0.0193(7) 0.0192(6) 0.0261(6) -0.0075(5) 0.0036(5) -0.0055(5)
C7 0.0303(8) 0.0248(7) 0.0213(6) -0.0128(5) 0.0055(5) -0.0110(6)
C8 0.0333(9) 0.0394(9) 0.0212(6) -0.0166(6) 0.0058(6) -0.0140(7)
C9 0.0269(9) 0.0185(7) 0.0458(9) -0.0148(7) -0.0136(7) -0.0028(6)
C10 0.0347(12) 0.0377(11) 0.148(3) -0.0515(15) -0.0452(14) 0.0059(9)
C11 0.0345(12) 0.0289(10) 0.141(3) -0.0469(14) -0.0443(13) 0.0090(8)

loop_
_atom_type_symbol
_atom_type_description
_atom_type_scat_dispersion_real
_atom_type_scat_dispersion_imag
_atom_type_scat_source
C C 0.0033 0.0016 'International Tables Vol C Tables 4.2.6.8 and 6.1.1.4'
H H 0.0000 0.0000 'International Tables Vol C Tables 4.2.6.8 and 6.1.1.4'
Mn Mn 0.3368 0.7283 'International Tables Vol C Tables 4.2.6.8 and 6.1.1.4'
N N 0.0061 0.0033 'International Tables Vol C Tables 4.2.6.8 and 6.1.1.4'
O O 0.0106 0.0060 'International Tables Vol C Tables 4.2.6.8 and 6.1.1.4'
S S 0.1246 0.1234 'International Tables Vol C Tables 4.2.6.8 and 6.1.1.4'

loop_
_geom_angle_atom_site_label_1
_geom_angle_atom_site_label_2
_geom_angle_atom_site_label_3
_geom_angle
_geom_angle_site_symmetry_1
_geom_angle_site_symmetry_3
_geom_angle_publ_flag
O2 Mn1 O2 180.0 2_666 . ?
O2 Mn1 N2 91.57(5) 2_666 . ?
O2 Mn1 N2 88.43(5) . . ?
O2 Mn1 N2 88.43(5) 2_666 2_666 ?
O2 Mn1 N2 91.57(5) . 2_666 ?
N2 Mn1 N2 180.0 . 2_666 ?
O2 Mn1 N1 92.20(5) 2_666 . ?
O2 Mn1 N1 87.80(5) . . ?
N2 Mn1 N1 89.68(5) . . ?
N2 Mn1 N1 90.32(5) 2_666 . ?
O2 Mn1 N1 87.80(5) 2_666 2_666 ?
O2 Mn1 N1 92.20(5) . 2_666 ?
N2 Mn1 N1 90.32(5) . 2_666 ?
N2 Mn1 N1 89.68(5) 2_666 2_666 ?
N1 Mn1 N1 180.0 . 2_666 ?
O1 S1 O2 112.61(7) . . ?
O1 S1 O3 112.66(6) . . ?
O2 S1 O3 112.03(7) . . ?
O1 S1 C1 106.84(6) . . ?
O2 S1 C1 105.56(7) . . ?
O3 S1 C1 106.55(6) . . ?
S1 O2 Mn1 155.72(7) . . ?
C9 N1 C11 103.97(14) . . ?
C9 N1 Mn1 130.28(11) . . ?
C11 N1 Mn1 125.74(11) . . ?
C6 N2 C7 105.50(12) . . ?
C6 N2 Mn1 125.03(11) . . ?
C7 N2 Mn1 127.86(9) . . ?
C9 N3 C10 106.32(15) . . ?
C9 N3 H1 124.8(16) . . ?
C10 N3 H1 128.8(16) . . ?
C6 N4 C8 107.58(12) . . ?
C6 N4 H2 123.2(16) . . ?
C8 N4 H2 128.5(16) . . ?
C3 C1 C2 121.28(12) . . ?
C3 C1 S1 117.70(9) . . ?
C2 C1 S1 121.02(10) . . ?
C5 C2 C2 119.20(13) . 2_575 ?
C5 C2 C1 122.66(12) . . ?
C2 C2 C1 118.14(14) 2_575 . ?
C1 C3 C4 119.79(11) . . ?
C1 C3 H3 119.5(15) . . ?
C4 C3 H3 120.7(15) . . ?
C5 C4 C3 120.94(13) 2_575 . ?
C5 C4 H4 118.1(14) 2_575 . ?
C3 C4 H4 121.0(14) . . ?
C4 C5 C2 120.64(13) 2_575 . ?
C4 C5 H5 116.0(14) 2_575 . ?
C2 C5 H5 123.4(14) . . ?
N2 C6 N4 111.44(14) . . ?
N2 C6 H6 126.0(14) . . ?
N4 C6 H6 122.6(14) . . ?
C8 C7 N2 109.60(14) . . ?
C8 C7 H7 129.3(14) . . ?
N2 C7 H7 121.0(14) . . ?
C7 C8 N4 105.87(14) . . ?
C7 C8 H8 131.5(14) . . ?
N4 C8 H8 122.7(14) . . ?
N1 C9 N3 112.95(15) . . ?
N1 C9 H9 125.2(15) . . ?
N3 C9 H9 121.4(15) . . ?
N3 C10 C11 106.57(18) . . ?
N3 C10 H10 125.5(15) . . ?
C11 C10 H10 127.1(15) . . ?
N1 C11 C10 110.15(17) . . ?
N1 C11 H11 120.9(16) . . ?
C10 C11 H11 127.4(16) . . ?

loop_
_geom_bond_atom_site_label_1
_geom_bond_atom_site_label_2
_geom_bond_distance
_geom_bond_site_symmetry_2
_geom_bond_publ_flag
Mn1 O2 2.1947(15) 2_666 ?
Mn1 O2 2.1947(15) . ?
Mn1 N2 2.2348(13) . ?
Mn1 N2 2.2348(13) 2_666 ?
Mn1 N1 2.2375(12) . ?
Mn1 N1 2.2375(12) 2_666 ?
S1 O1 1.4521(10) . ?
S1 O2 1.4531(11) . ?
S1 O3 1.4571(11) . ?
S1 C1 1.7739(14) . ?
N1 C9 1.3106(19) . ?
N1 C11 1.348(2) . ?
N2 C6 1.3155(19) . ?
N2 C7 1.3846(19) . ?
N3 C9 1.329(2) . ?
N3 C10 1.335(3) . ?
N3 H1 0.879(15) . ?
N4 C6 1.345(2) . ?
N4 C8 1.372(2) . ?
N4 H2 0.864(16) . ?
C1 C3 1.3709(19) . ?
C1 C2 1.4328(16) . ?
C2 C5 1.4218(18) . ?
C2 C2 1.422(2) 2_575 ?
C3 C4 1.407(2) . ?
C3 H3 0.926(15) . ?
C4 C5 1.3685(18) 2_575 ?
C4 H4 0.965(15) . ?
C5 C4 1.3685(18) 2_575 ?
C5 H5 0.919(16) . ?
C6 H6 0.975(16) . ?
C7 C8 1.359(2) . ?
C7 H7 0.940(16) . ?
C8 H8 0.938(15) . ?
C9 H9 0.940(16) . ?
C10 C11 1.355(3) . ?
C10 H10 0.950(16) . ?
C11 H11 0.934(16) . ?
